data_7123607
loop_
_publ_author_name
'Dastidar, Parthasarathi'
'Chakraborty, Poulami'

_publ_section_title
;
 An Easy Access to Topical Gels of an Anti-cancer Prodrug (5-Flurouracil
 Acetic Acid) for Self-drug-delivery Applications
;
_journal_name_full 'Chemical Communications'
_journal_paper_doi 10.1039/C9CC03037A
_journal_year 2019
_chemical_formula_moiety 'C6 H4 F N2 O4, C14 H32 N'
_chemical_formula_sum 'C20 H36 F N3 O4'
_chemical_formula_weight 401.52
_chemical_name_systematic FuA_14
_space_group_crystal_system triclinic
_space_group_IT_number 1
_space_group_name_Hall 'P 1'
_space_group_name_H-M_alt 'P 1'
_symmetry_space_group_name_Hall 'P 1'
_symmetry_space_group_name_H-M 'P 1'
_atom_sites_solution_hydrogens geom
_atom_sites_solution_primary direct
_audit_creation_date 2018-09-14
_audit_creation_method
;
Olex2 1.2
(compiled 2017.08.10 svn.r3458 for OlexSys, GUI svn.r5381)
;
_audit_update_record
;
2018-09-20 deposited with the CCDC.    2019-06-07 downloaded from the CCDC.
;
_cell_angle_alpha 82.522(2)
_cell_angle_beta 87.079(2)
_cell_angle_gamma 88.450(2)
_cell_formula_units_Z 2
_cell_length_a 4.7844(2)
_cell_length_b 10.4899(3)
_cell_length_c 21.3123(7)
_cell_measurement_reflns_used 3726
_cell_measurement_temperature 115(2)
_cell_measurement_theta_max 58.86
_cell_measurement_theta_min 4.19
_cell_volume 1058.92(6)
_computing_cell_refinement 'SAINT V8.38A (?, 2016)'
_computing_data_reduction 'SAINT V8.38A (?, 2016)'
_computing_molecular_graphics 'Olex2 (Dolomanov et al., 2009)'
_computing_publication_material 'Olex2 (Dolomanov et al., 2009)'
_computing_structure_refinement 'XL (Sheldrick, 2008)'
_computing_structure_solution 'ShelXS (Sheldrick, 2008)'
_diffrn_ambient_temperature 115.14
_diffrn_measured_fraction_theta_full 0.939
_diffrn_measured_fraction_theta_max 0.939
_diffrn_measurement_device_type 'Bruker APEX-II CCD'
_diffrn_measurement_method '\f and \w scans'
_diffrn_radiation_type CuK\a
_diffrn_radiation_wavelength 1.54178
_diffrn_reflns_av_R_equivalents 0.0385
_diffrn_reflns_av_unetI/netI 0.0641
_diffrn_reflns_Laue_measured_fraction_full 0.939
_diffrn_reflns_Laue_measured_fraction_max 0.939
_diffrn_reflns_limit_h_max 5
_diffrn_reflns_limit_h_min -5
_diffrn_reflns_limit_k_max 10
_diffrn_reflns_limit_k_min -11
_diffrn_reflns_limit_l_max 23
_diffrn_reflns_limit_l_min -22
_diffrn_reflns_number 6122
_diffrn_reflns_point_group_measured_fraction_full 0.692
_diffrn_reflns_point_group_measured_fraction_max 0.692
_diffrn_reflns_theta_full 59.051
_diffrn_reflns_theta_max 59.051
_diffrn_reflns_theta_min 4.189
_diffrn_standards_number 0
_exptl_absorpt_coefficient_mu 0.766
_exptl_absorpt_correction_T_max 0.7516
_exptl_absorpt_correction_T_min 0.5551
_exptl_absorpt_correction_type multi-scan
_exptl_absorpt_process_details
'SADABS-2016/2 (Bruker,2016/2) was used for absorption correction. wR2(int) was 0.1109 before and 0.0595 after correction. The Ratio of minimum to maximum transmission is 0.7386. The \l/2 correction factor is Not present.'
_exptl_crystal_colour 'clear light colourless'
_exptl_crystal_colour_lustre clear
_exptl_crystal_colour_modifier light
_exptl_crystal_colour_primary colourless
_exptl_crystal_density_diffrn 1.259
_exptl_crystal_description needle
_exptl_crystal_F_000 436
_exptl_crystal_size_max 0.24
_exptl_crystal_size_mid 0.12
_exptl_crystal_size_min 0.08
_refine_diff_density_max 0.251
_refine_diff_density_min -0.272
_refine_diff_density_rms 0.057
_refine_ls_abs_structure_details
;
 Flack x determined using 1066 quotients [(I+)-(I-)]/[(I+)+(I-)]
 (Parsons, Flack and Wagner, Acta Cryst. B69 (2013) 249-259).
;
_refine_ls_abs_structure_Flack 0.4(3)
_refine_ls_extinction_method none
_refine_ls_goodness_of_fit_ref 1.032
_refine_ls_hydrogen_treatment constr
_refine_ls_matrix_type full
_refine_ls_number_parameters 509
_refine_ls_number_reflns 4231
_refine_ls_number_restraints 3
_refine_ls_restrained_S_all 1.032
_refine_ls_R_factor_all 0.0605
_refine_ls_R_factor_gt 0.0473
_refine_ls_shift/su_max 0.000
_refine_ls_shift/su_mean 0.000
_refine_ls_structure_factor_coef Fsqd
_refine_ls_weighting_details 'w=1/[\s^2^(Fo^2^)+(0.0529P)^2^+0.8533P] where P=(Fo^2^+2Fc^2^)/3'
_refine_ls_weighting_scheme calc
_refine_ls_wR_factor_gt 0.1130
_refine_ls_wR_factor_ref 0.1267
_reflns_Friedel_coverage 0.474
_reflns_Friedel_fraction_full 0.445
_reflns_Friedel_fraction_max 0.445
_reflns_number_gt 3584
_reflns_number_total 4231
_reflns_threshold_expression 'I > 2\s(I)'
_cod_data_source_file c9cc03037a4.cif
_cod_data_source_block FuA_14
_cod_database_code 7123607
_shelx_shelxl_version_number 2016/6
_shelx_space_group_comment
;
The symmetry employed for this shelxl refinement is uniquely defined
by the following loop, which should always be used as a source of
symmetry information in preference to the above space-group names.
They are only intended as comments.
;
_shelx_estimated_absorpt_t_max 0.941
_shelx_estimated_absorpt_t_min 0.838
_olex2_refinement_description
;
1. Fixed Uiso
 At 1.2 times of:
  All C(H) groups, All C(H,H) groups, All N(H) groups, All N(H,H,H) groups
 At 1.5 times of:
  All C(H,H,H) groups
2.a Secondary CH2 refined with riding coordinates:
 C11(H11A,H11B), C5(H5D,H5E), C34(H34A,H34B), C38(H38A,H38B), C32(H32A,H32B),
 C14(H14A,H14B), C30(H30A,H30B), C18(H18A,H18B), C36(H36A,H36B), C16(H16A,H16B),
  C20(H20A,H20B), C33(H33A,H33B), C35(H35A,H35B), C39(H39A,H39B), C28(H28A,
 H28B), C13(H13A,H13B), C19(H19A,H19B), C37(H37A,H37B), C29(H29A,H29B),
 C17(H17A,H17B), C31(H31A,H31B), C21(H21A,H21B), C15(H15A,H15B), C22(H22A,H22B),
  C24(H24A,H24B), C27(H27A,H27B), C23(H23A,H23B), C25(H25A,H25B)
2.b Aromatic/amide H refined with riding coordinates:
 N2(H2), N4(H4), C10(H10), C4(H4A)
2.c Idealised Me refined as rotating group:
 N5(H5A,H5B,H5C), N6(H6A,H6B,H6C), C40(H40A,H40B,H40C), C26(H26A,H26B,H26C)
;
_olex2_submission_special_instructions 'No special instructions were received'

loop_
_space_group_symop_operation_xyz
'x, y, z'

loop_
_atom_site_label
_atom_site_type_symbol
_atom_site_fract_x
_atom_site_fract_y
_atom_site_fract_z
_atom_site_U_iso_or_equiv
_atom_site_adp_type
_atom_site_occupancy
_atom_site_site_symmetry_order
_atom_site_calc_flag
_atom_site_refinement_flags_posn
F2 F -0.2934(8) 0.5123(3) 0.33186(16) 0.0255(9) Uani 1 1 d .
F1 F 1.2940(8) 0.5032(3) 0.67468(18) 0.0311(10) Uani 1 1 d .
O1 O 0.6456(10) 0.3588(4) 0.4994(2) 0.0214(11) Uani 1 1 d .
O3 O 0.6281(10) 0.1350(4) 0.6214(2) 0.0257(11) Uani 1 1 d .
O6 O 0.1420(10) 0.3622(4) 0.3847(2) 0.0239(11) Uani 1 1 d .
O8 O 0.3624(10) 0.8866(4) 0.3762(2) 0.0251(11) Uani 1 1 d .
O4 O 0.8553(9) -0.0274(4) 0.5806(2) 0.0223(11) Uani 1 1 d .
O7 O 0.1507(10) 1.0566(4) 0.4146(2) 0.0254(12) Uani 1 1 d .
O2 O 0.8654(10) 0.6622(4) 0.6233(2) 0.0278(12) Uani 1 1 d .
N1 N 1.0020(12) 0.3121(5) 0.5665(2) 0.0187(13) Uani 1 1 d .
O5 O 0.3460(10) 0.6761(4) 0.5030(2) 0.0226(11) Uani 1 1 d .
N2 N 0.7630(12) 0.5084(5) 0.5620(2) 0.0195(13) Uani 1 1 d .
H2 H 0.631622 0.560099 0.544956 0.023 Uiso 1 1 calc R
N4 N 0.2363(12) 0.5217(5) 0.4431(2) 0.0172(13) Uani 1 1 d .
H4 H 0.367728 0.471583 0.461120 0.021 Uiso 1 1 calc R
N5 N 0.6425(12) 1.1870(5) 0.3791(3) 0.0223(13) Uani 1 1 d .
H5A H 0.498864 1.133224 0.392015 0.027 Uiso 1 1 calc GR
H5B H 0.614230 1.261876 0.396017 0.027 Uiso 1 1 calc GR
H5C H 0.806479 1.149199 0.392202 0.027 Uiso 1 1 calc GR
N3 N -0.0090(11) 0.7170(5) 0.4348(2) 0.0167(13) Uani 1 1 d .
N6 N 0.3596(12) -0.1486(5) 0.6212(2) 0.0230(13) Uani 1 1 d .
H6A H 0.233851 -0.110039 0.593765 0.028 Uiso 1 1 calc GR
H6B H 0.365074 -0.234793 0.619321 0.028 Uiso 1 1 calc GR
H6C H 0.532250 -0.115892 0.610367 0.028 Uiso 1 1 calc GR
C10 C -0.1682(14) 0.6739(6) 0.3903(3) 0.0178(15) Uani 1 1 d .
H10 H -0.310662 0.728614 0.371471 0.021 Uiso 1 1 calc R
C6 C 0.8177(15) 0.0903(6) 0.5880(3) 0.0184(15) Uani 1 1 d .
C2 C 0.9146(14) 0.5550(6) 0.6075(3) 0.0209(17) Uani 1 1 d .
C9 C -0.1272(13) 0.5572(6) 0.3732(3) 0.0169(15) Uani 1 1 d .
C7 C 0.2003(14) 0.6422(6) 0.4623(3) 0.0192(17) Uani 1 1 d .
C1 C 0.7946(14) 0.3906(5) 0.5404(3) 0.0177(16) Uani 1 1 d .
C11 C -0.0404(15) 0.8507(5) 0.4473(3) 0.0197(16) Uani 1 1 d .
H11A H -0.020282 0.854467 0.492999 0.024 Uiso 1 1 calc R
H11B H -0.230365 0.883270 0.436495 0.024 Uiso 1 1 calc R
C8 C 0.0863(14) 0.4718(6) 0.3982(3) 0.0204(16) Uani 1 1 d .
C12 C 0.1782(15) 0.9371(6) 0.4087(3) 0.0224(16) Uani 1 1 d .
C5 C 1.0327(15) 0.1796(6) 0.5511(3) 0.0194(16) Uani 1 1 d .
H5D H 1.223391 0.146377 0.560852 0.023 Uiso 1 1 calc R
H5E H 1.010900 0.179861 0.505133 0.023 Uiso 1 1 calc R
C3 C 1.1272(15) 0.4647(6) 0.6313(3) 0.0218(17) Uani 1 1 d .
C34 C 0.3946(14) 0.2355(6) 0.9933(3) 0.0243(14) Uani 1 1 d .
H34A H 0.598521 0.222234 0.997844 0.029 Uiso 1 1 calc R
H34B H 0.367181 0.309419 0.960052 0.029 Uiso 1 1 calc R
C4 C 1.1657(14) 0.3492(6) 0.6118(3) 0.0188(16) Uani 1 1 d .
H4A H 1.307511 0.292285 0.629327 0.023 Uiso 1 1 calc R
C38 C 0.3687(14) 0.5430(6) 1.1595(3) 0.0247(14) Uani 1 1 d .
H38A H 0.339860 0.614775 1.125220 0.030 Uiso 1 1 calc R
H38B H 0.572944 0.530551 1.163887 0.030 Uiso 1 1 calc R
C32 C 0.4097(14) 0.0845(6) 0.9085(3) 0.0235(14) Uani 1 1 d .
H32A H 0.614496 0.073718 0.912525 0.028 Uiso 1 1 calc R
H32B H 0.376536 0.158042 0.875471 0.028 Uiso 1 1 calc R
C14 C 0.7697(14) 1.0976(5) 0.2795(3) 0.0260(15) Uani 1 1 d .
H14A H 0.973374 1.088978 0.285678 0.031 Uiso 1 1 calc R
H14B H 0.680255 1.019662 0.302228 0.031 Uiso 1 1 calc R
C30 C 0.4212(14) -0.0656(6) 0.8235(3) 0.0273(15) Uani 1 1 d .
H30A H 0.627460 -0.072524 0.825503 0.033 Uiso 1 1 calc R
H30B H 0.376783 0.007264 0.790906 0.033 Uiso 1 1 calc R
C18 C 0.8798(14) 0.8473(6) 0.0937(3) 0.0254(15) Uani 1 1 d .
H18A H 1.085191 0.856725 0.088130 0.031 Uiso 1 1 calc R
H18B H 0.843075 0.773626 0.126838 0.031 Uiso 1 1 calc R
C36 C 0.3822(14) 0.3866(6) 1.0774(3) 0.0260(15) Uani 1 1 d .
H36A H 0.356839 0.460562 1.044111 0.031 Uiso 1 1 calc R
H36B H 0.585869 0.371855 1.081798 0.031 Uiso 1 1 calc R
C16 C 0.8498(14) 0.9880(6) 0.1824(3) 0.0243(14) Uani 1 1 d .
H16A H 0.804989 0.910105 0.212286 0.029 Uiso 1 1 calc R
H16B H 1.055805 0.996269 0.179655 0.029 Uiso 1 1 calc R
C20 C 0.8934(13) 0.6950(6) 0.0100(3) 0.0246(15) Uani 1 1 d .
H20A H 0.856603 0.622425 0.043808 0.029 Uiso 1 1 calc R
H20B H 1.098905 0.703949 0.004208 0.029 Uiso 1 1 calc R
C33 C 0.2763(14) 0.1154(6) 0.9714(3) 0.0252(15) Uani 1 1 d .
H33A H 0.305784 0.041113 1.004204 0.030 Uiso 1 1 calc R
H33B H 0.072035 0.128157 0.967065 0.030 Uiso 1 1 calc R
C35 C 0.2614(14) 0.2689(6) 1.0557(3) 0.0254(15) Uani 1 1 d .
H35A H 0.057801 0.283475 1.050988 0.031 Uiso 1 1 calc R
H35B H 0.286575 0.194656 1.088842 0.031 Uiso 1 1 calc R
C39 C 0.2377(14) 0.5807(6) 1.2210(3) 0.0284(16) Uani 1 1 d .
H39A H 0.272636 0.510735 1.255814 0.034 Uiso 1 1 calc R
H39B H 0.032658 0.590833 1.217346 0.034 Uiso 1 1 calc R
C28 C 0.4189(14) -0.2159(6) 0.7373(3) 0.0293(16) Uani 1 1 d .
H28A H 0.623879 -0.204271 0.732441 0.035 Uiso 1 1 calc R
H28B H 0.379803 -0.305833 0.731736 0.035 Uiso 1 1 calc R
C13 C 0.6554(15) 1.2146(6) 0.3085(3) 0.0249(15) Uani 1 1 d .
H13A H 0.777654 1.288767 0.294848 0.030 Uiso 1 1 calc R
H13B H 0.465772 1.237301 0.293528 0.030 Uiso 1 1 calc R
C19 C 0.7688(14) 0.8166(6) 0.0318(3) 0.0246(15) Uani 1 1 d .
H19A H 0.563096 0.808295 0.037020 0.030 Uiso 1 1 calc R
H19B H 0.808361 0.889521 -0.001658 0.030 Uiso 1 1 calc R
C37 C 0.2522(14) 0.4222(6) 1.1402(3) 0.0255(15) Uani 1 1 d .
H37A H 0.047465 0.433875 1.136498 0.031 Uiso 1 1 calc R
H37B H 0.284521 0.349892 1.173998 0.031 Uiso 1 1 calc R
C29 C 0.3135(14) -0.1896(6) 0.8034(3) 0.0268(15) Uani 1 1 d .
H29A H 0.370102 -0.262903 0.834547 0.032 Uiso 1 1 calc R
H29B H 0.106375 -0.185080 0.804759 0.032 Uiso 1 1 calc R
C40 C 0.3536(15) 0.7055(6) 1.2377(3) 0.0324(16) Uani 1 1 d .
H40A H 0.318465 0.775267 1.203543 0.049 Uiso 1 1 calc GR
H40B H 0.555540 0.695010 1.242920 0.049 Uiso 1 1 calc GR
H40C H 0.261120 0.726391 1.277270 0.049 Uiso 1 1 calc GR
C17 C 0.7529(14) 0.9688(6) 0.1168(3) 0.0248(15) Uani 1 1 d .
H17A H 0.546236 0.963624 0.118709 0.030 Uiso 1 1 calc R
H17B H 0.806162 1.044240 0.086061 0.030 Uiso 1 1 calc R
C31 C 0.2963(14) -0.0371(6) 0.8873(3) 0.0263(15) Uani 1 1 d .
H31A H 0.335790 -0.111144 0.919638 0.032 Uiso 1 1 calc R
H31B H 0.090596 -0.027590 0.884885 0.032 Uiso 1 1 calc R
C21 C 0.7803(14) 0.6623(6) -0.0514(3) 0.0247(15) Uani 1 1 d .
H21A H 0.575126 0.652580 -0.045427 0.030 Uiso 1 1 calc R
H21B H 0.815374 0.735356 -0.085057 0.030 Uiso 1 1 calc R
C15 C 0.7202(14) 1.1047(6) 0.2095(3) 0.0237(14) Uani 1 1 d .
H15A H 0.803231 1.184060 0.186631 0.028 Uiso 1 1 calc R
H15B H 0.516426 1.108776 0.203135 0.028 Uiso 1 1 calc R
C22 C 0.9066(13) 0.5413(6) -0.0737(3) 0.0260(15) Uani 1 1 d .
H22A H 0.871907 0.468507 -0.039981 0.031 Uiso 1 1 calc R
H22B H 1.111746 0.551280 -0.079690 0.031 Uiso 1 1 calc R
C24 C 0.9149(14) 0.3854(6) -0.1565(3) 0.0275(15) Uani 1 1 d .
H24A H 0.882096 0.313882 -0.121944 0.033 Uiso 1 1 calc R
H24B H 1.119830 0.394204 -0.163782 0.033 Uiso 1 1 calc R
C27 C 0.2735(15) -0.1239(6) 0.6872(3) 0.0283(16) Uani 1 1 d .
H27A H 0.068373 -0.133023 0.693796 0.034 Uiso 1 1 calc R
H27B H 0.318800 -0.034389 0.692258 0.034 Uiso 1 1 calc R
C23 C 0.7953(14) 0.5076(6) -0.1349(3) 0.0246(15) Uani 1 1 d .
H23A H 0.589439 0.499974 -0.129308 0.030 Uiso 1 1 calc R
H23B H 0.834336 0.579505 -0.168894 0.030 Uiso 1 1 calc R
C25 C 0.7943(14) 0.3502(6) -0.2163(3) 0.0273(15) Uani 1 1 d .
H25A H 0.826798 0.421353 -0.251004 0.033 Uiso 1 1 calc R
H25B H 0.589494 0.340476 -0.209100 0.033 Uiso 1 1 calc R
C26 C 0.9209(16) 0.2266(6) -0.2367(3) 0.0357(17) Uani 1 1 d .
H26A H 0.831044 0.207320 -0.274604 0.053 Uiso 1 1 calc GR
H26B H 0.890967 0.155673 -0.202435 0.053 Uiso 1 1 calc GR
H26C H 1.122128 0.237041 -0.246220 0.053 Uiso 1 1 calc GR

loop_
_atom_site_aniso_label
_atom_site_aniso_U_11
_atom_site_aniso_U_22
_atom_site_aniso_U_33
_atom_site_aniso_U_23
_atom_site_aniso_U_13
_atom_site_aniso_U_12
F2 0.026(2) 0.019(2) 0.034(2) -0.0099(17) -0.0074(18) -0.0008(17)
F1 0.034(3) 0.025(2) 0.037(2) -0.0154(17) -0.005(2) -0.0026(18)
O1 0.025(3) 0.017(2) 0.024(3) -0.0075(19) -0.003(2) -0.002(2)
O3 0.027(3) 0.022(2) 0.029(3) -0.008(2) 0.006(2) 0.001(2)
O6 0.028(3) 0.016(3) 0.028(2) -0.008(2) 0.002(2) -0.001(2)
O8 0.020(3) 0.018(2) 0.036(3) -0.005(2) 0.004(2) -0.001(2)
O4 0.022(3) 0.015(3) 0.031(3) -0.0048(19) 0.002(2) -0.004(2)
O7 0.031(3) 0.011(2) 0.035(3) -0.006(2) 0.000(2) -0.001(2)
O2 0.034(3) 0.013(3) 0.037(3) -0.007(2) 0.003(2) -0.001(2)
N1 0.024(4) 0.009(3) 0.024(3) -0.008(2) 0.001(3) -0.001(2)
O5 0.026(3) 0.018(2) 0.024(3) -0.003(2) 0.000(2) 0.001(2)
N2 0.019(3) 0.011(3) 0.028(3) -0.002(2) -0.002(3) 0.003(2)
N4 0.016(3) 0.012(3) 0.024(3) -0.003(2) -0.002(3) 0.001(2)
N5 0.022(3) 0.015(3) 0.032(3) -0.011(2) 0.003(3) -0.004(2)
N3 0.013(3) 0.015(3) 0.022(3) -0.004(2) 0.001(3) 0.000(2)
N6 0.026(4) 0.017(3) 0.027(3) -0.007(2) 0.002(3) -0.001(3)
C10 0.015(4) 0.017(4) 0.021(4) -0.003(3) -0.001(3) 0.000(3)
C6 0.021(4) 0.011(4) 0.024(4) -0.004(3) -0.006(3) -0.003(3)
C2 0.023(5) 0.015(4) 0.024(4) -0.003(3) 0.004(3) -0.006(3)
C9 0.012(4) 0.018(4) 0.021(4) -0.005(3) -0.001(3) -0.004(3)
C7 0.017(4) 0.018(4) 0.021(4) 0.000(3) 0.009(3) -0.003(3)
C1 0.017(4) 0.010(4) 0.025(4) -0.001(3) 0.005(3) -0.003(3)
C11 0.019(4) 0.009(3) 0.032(4) -0.008(3) 0.005(3) 0.004(3)
C8 0.022(5) 0.015(4) 0.024(4) -0.003(3) 0.009(3) -0.006(3)
C12 0.020(4) 0.021(4) 0.027(4) -0.005(3) -0.006(3) 0.001(3)
C5 0.018(4) 0.014(4) 0.028(4) -0.006(3) -0.001(3) -0.001(3)
C3 0.025(5) 0.019(4) 0.021(4) 0.001(3) -0.003(3) -0.008(3)
C34 0.021(4) 0.025(4) 0.028(4) -0.009(3) -0.003(3) 0.002(3)
C4 0.018(4) 0.014(4) 0.024(4) 0.000(3) -0.001(3) -0.002(3)
C38 0.024(4) 0.028(4) 0.023(3) -0.009(3) -0.001(3) 0.002(3)
C32 0.022(4) 0.020(3) 0.029(4) -0.003(3) -0.002(3) -0.001(3)
C14 0.034(4) 0.019(3) 0.025(3) -0.006(3) 0.003(3) 0.000(3)
C30 0.025(4) 0.025(4) 0.033(4) -0.005(3) 0.001(3) -0.002(3)
C18 0.029(4) 0.023(3) 0.025(3) -0.011(3) 0.001(3) 0.003(3)
C36 0.028(4) 0.025(4) 0.028(4) -0.010(3) -0.002(3) -0.002(3)
C16 0.029(4) 0.019(3) 0.026(3) -0.008(3) 0.002(3) -0.002(3)
C20 0.025(4) 0.029(4) 0.021(3) -0.011(3) 0.001(3) -0.002(3)
C33 0.025(4) 0.022(3) 0.029(4) -0.007(3) 0.004(3) 0.001(3)
C35 0.024(4) 0.028(4) 0.024(3) -0.007(3) 0.002(3) 0.001(3)
C39 0.027(4) 0.027(4) 0.031(4) -0.004(3) 0.000(3) -0.005(3)
C28 0.036(4) 0.018(3) 0.035(4) -0.010(3) 0.001(3) 0.001(3)
C13 0.027(4) 0.022(4) 0.026(4) -0.005(3) 0.003(3) -0.005(3)
C19 0.025(4) 0.019(4) 0.030(4) -0.005(3) 0.001(3) 0.003(3)
C37 0.023(4) 0.025(4) 0.028(4) -0.002(3) 0.000(3) 0.000(3)
C29 0.030(4) 0.022(3) 0.030(4) -0.005(3) 0.000(3) -0.005(3)
C40 0.033(4) 0.031(4) 0.034(4) -0.010(3) -0.001(3) 0.001(3)
C17 0.023(4) 0.026(4) 0.026(4) -0.008(3) 0.004(3) 0.000(3)
C31 0.027(4) 0.023(3) 0.030(4) -0.006(3) 0.001(3) -0.003(3)
C21 0.028(4) 0.019(3) 0.028(4) -0.012(3) -0.001(3) -0.001(3)
C15 0.027(4) 0.020(3) 0.025(3) -0.009(3) 0.006(3) 0.000(3)
C22 0.024(4) 0.027(4) 0.028(4) -0.009(3) 0.001(3) -0.003(3)
C24 0.029(4) 0.030(4) 0.026(4) -0.011(3) -0.001(3) -0.006(3)
C27 0.030(4) 0.031(4) 0.025(4) -0.007(3) 0.006(3) -0.007(3)
C23 0.029(4) 0.019(3) 0.028(4) -0.007(3) -0.003(3) -0.002(3)
C25 0.030(4) 0.028(4) 0.025(4) -0.006(3) 0.003(3) -0.005(3)
C26 0.051(5) 0.025(4) 0.033(4) -0.009(3) 0.002(3) -0.008(3)

loop_
_atom_type_symbol
_atom_type_description
_atom_type_scat_dispersion_real
_atom_type_scat_dispersion_imag
_atom_type_scat_source
C C 0.0181 0.0091 'International Tables Vol C Tables 4.2.6.8 and 6.1.1.4'
H H 0.0000 0.0000 'International Tables Vol C Tables 4.2.6.8 and 6.1.1.4'
F F 0.0727 0.0534 'International Tables Vol C Tables 4.2.6.8 and 6.1.1.4'
N N 0.0311 0.0180 'International Tables Vol C Tables 4.2.6.8 and 6.1.1.4'
O O 0.0492 0.0322 'International Tables Vol C Tables 4.2.6.8 and 6.1.1.4'

loop_
_geom_angle_atom_site_label_1
_geom_angle_atom_site_label_2
_geom_angle_atom_site_label_3
_geom_angle
C1 N1 C5 119.5(5)
C1 N1 C4 121.6(5)
C4 N1 C5 118.6(5)
C2 N2 H2 116.3
C1 N2 H2 116.3
C1 N2 C2 127.4(6)
C7 N4 H4 116.7
C7 N4 C8 126.7(6)
C8 N4 H4 116.7
H5A N5 H5B 109.5
H5A N5 H5C 109.5
H5B N5 H5C 109.5
C13 N5 H5A 109.5
C13 N5 H5B 109.5
C13 N5 H5C 109.5
C10 N3 C11 119.5(5)
C7 N3 C10 121.2(5)
C7 N3 C11 118.8(5)
H6A N6 H6B 109.5
H6A N6 H6C 109.5
H6B N6 H6C 109.5
C27 N6 H6A 109.5
C27 N6 H6B 109.5
C27 N6 H6C 109.5
N3 C10 H10 119.3
C9 C10 N3 121.4(6)
C9 C10 H10 119.3
O3 C6 O4 126.1(6)
O3 C6 C5 120.1(5)
O4 C6 C5 113.8(6)
O2 C2 N2 121.4(6)
O2 C2 C3 126.6(6)
N2 C2 C3 111.9(6)
F2 C9 C8 116.3(5)
C10 C9 F2 121.3(6)
C10 C9 C8 122.3(6)
O5 C7 N4 120.9(6)
O5 C7 N3 123.5(6)
N3 C7 N4 115.6(6)
O1 C1 N1 122.4(5)
O1 C1 N2 121.8(6)
N1 C1 N2 115.7(6)
N3 C11 H11A 109.3
N3 C11 H11B 109.3
N3 C11 C12 111.7(5)
H11A C11 H11B 107.9
C12 C11 H11A 109.3
C12 C11 H11B 109.3
O6 C8 N4 120.1(6)
O6 C8 C9 127.0(6)
N4 C8 C9 112.8(6)
O8 C12 O7 126.5(6)
O8 C12 C11 118.8(6)
O7 C12 C11 114.7(6)
N1 C5 C6 112.1(5)
N1 C5 H5D 109.2
N1 C5 H5E 109.2
C6 C5 H5D 109.2
C6 C5 H5E 109.2
H5D C5 H5E 107.9
F1 C3 C2 116.5(6)
C4 C3 F1 120.7(6)
C4 C3 C2 122.8(6)
H34A C34 H34B 107.7
C33 C34 H34A 108.8
C33 C34 H34B 108.8
C35 C34 H34A 108.8
C35 C34 H34B 108.8
C35 C34 C33 114.0(5)
N1 C4 H4A 119.7
C3 C4 N1 120.5(6)
C3 C4 H4A 119.7
H38A C38 H38B 107.6
C39 C38 H38A 108.7
C39 C38 H38B 108.7
C37 C38 H38A 108.7
C37 C38 H38B 108.7
C37 C38 C39 114.1(5)
H32A C32 H32B 107.7
C33 C32 H32A 108.9
C33 C32 H32B 108.9
C33 C32 C31 113.3(5)
C31 C32 H32A 108.9
C31 C32 H32B 108.9
H14A C14 H14B 107.8
C13 C14 H14A 108.9
C13 C14 H14B 108.9
C15 C14 H14A 108.9
C15 C14 H14B 108.9
C15 C14 C13 113.2(5)
H30A C30 H30B 107.8
C29 C30 H30A 108.9
C29 C30 H30B 108.9
C31 C30 H30A 108.9
C31 C30 H30B 108.9
C31 C30 C29 113.2(5)
H18A C18 H18B 107.6
C19 C18 H18A 108.6
C19 C18 H18B 108.6
C19 C18 C17 114.5(5)
C17 C18 H18A 108.6
C17 C18 H18B 108.6
H36A C36 H36B 107.6
C35 C36 H36A 108.6
C35 C36 H36B 108.6
C35 C36 C37 114.7(5)
C37 C36 H36A 108.6
C37 C36 H36B 108.6
H16A C16 H16B 107.5
C17 C16 H16A 108.5
C17 C16 H16B 108.5
C15 C16 H16A 108.5
C15 C16 H16B 108.5
C15 C16 C17 114.9(5)
H20A C20 H20B 107.6
C19 C20 H20A 108.7
C19 C20 H20B 108.7
C19 C20 C21 114.2(5)
C21 C20 H20A 108.7
C21 C20 H20B 108.7
C34 C33 H33A 108.9
C34 C33 H33B 108.9
C32 C33 C34 113.2(5)
C32 C33 H33A 108.9
C32 C33 H33B 108.9
H33A C33 H33B 107.7
C34 C35 H35A 108.8
C34 C35 H35B 108.8
C36 C35 C34 113.6(5)
C36 C35 H35A 108.8
C36 C35 H35B 108.8
H35A C35 H35B 107.7
C38 C39 H39A 109.1
C38 C39 H39B 109.1
C38 C39 C40 112.5(6)
H39A C39 H39B 107.8
C40 C39 H39A 109.1
C40 C39 H39B 109.1
H28A C28 H28B 108.2
C29 C28 H28A 109.7
C29 C28 H28B 109.7
C27 C28 H28A 109.7
C27 C28 H28B 109.7
C27 C28 C29 109.8(5)
N5 C13 C14 110.2(5)
N5 C13 H13A 109.6
N5 C13 H13B 109.6
C14 C13 H13A 109.6
C14 C13 H13B 109.6
H13A C13 H13B 108.1
C18 C19 H19A 108.8
C18 C19 H19B 108.8
C20 C19 C18 113.8(5)
C20 C19 H19A 108.8
C20 C19 H19B 108.8
H19A C19 H19B 107.7
C38 C37 C36 113.6(5)
C38 C37 H37A 108.9
C38 C37 H37B 108.9
C36 C37 H37A 108.9
C36 C37 H37B 108.9
H37A C37 H37B 107.7
C30 C29 H29A 108.6
C30 C29 H29B 108.6
C28 C29 C30 114.5(5)
C28 C29 H29A 108.6
C28 C29 H29B 108.6
H29A C29 H29B 107.6
C39 C40 H40A 109.5
C39 C40 H40B 109.5
C39 C40 H40C 109.5
H40A C40 H40B 109.5
H40A C40 H40C 109.5
H40B C40 H40C 109.5
C18 C17 C16 112.4(5)
C18 C17 H17A 109.1
C18 C17 H17B 109.1
C16 C17 H17A 109.1
C16 C17 H17B 109.1
H17A C17 H17B 107.9
C32 C31 H31A 108.9
C32 C31 H31B 108.9
C30 C31 C32 113.4(5)
C30 C31 H31A 108.9
C30 C31 H31B 108.9
H31A C31 H31B 107.7
C20 C21 H21A 108.7
C20 C21 H21B 108.7
H21A C21 H21B 107.6
C22 C21 C20 114.4(5)
C22 C21 H21A 108.7
C22 C21 H21B 108.7
C14 C15 C16 110.9(5)
C14 C15 H15A 109.5
C14 C15 H15B 109.5
C16 C15 H15A 109.5
C16 C15 H15B 109.5
H15A C15 H15B 108.0
C21 C22 H22A 108.5
C21 C22 H22B 108.5
C21 C22 C23 115.0(5)
H22A C22 H22B 107.5
C23 C22 H22A 108.5
C23 C22 H22B 108.5
H24A C24 H24B 107.6
C23 C24 H24A 108.6
C23 C24 H24B 108.6
C23 C24 C25 114.7(5)
C25 C24 H24A 108.6
C25 C24 H24B 108.6
N6 C27 C28 112.3(5)
N6 C27 H27A 109.1
N6 C27 H27B 109.1
C28 C27 H27A 109.1
C28 C27 H27B 109.1
H27A C27 H27B 107.9
C22 C23 H23A 108.5
C22 C23 H23B 108.5
C24 C23 C22 115.2(5)
C24 C23 H23A 108.5
C24 C23 H23B 108.5
H23A C23 H23B 107.5
C24 C25 H25A 108.9
C24 C25 H25B 108.9
C24 C25 C26 113.2(6)
H25A C25 H25B 107.8
C26 C25 H25A 108.9
C26 C25 H25B 108.9
C25 C26 H26A 109.5
C25 C26 H26B 109.5
C25 C26 H26C 109.5
H26A C26 H26B 109.5
H26A C26 H26C 109.5
H26B C26 H26C 109.5

loop_
_geom_bond_atom_site_label_1
_geom_bond_atom_site_label_2
_geom_bond_distance
F2 C9 1.353(7)
F1 C3 1.358(7)
O1 C1 1.239(7)
O3 C6 1.244(8)
O6 C8 1.239(7)
O8 C12 1.242(8)
O4 C6 1.272(7)
O7 C12 1.279(8)
O2 C2 1.229(7)
N1 C1 1.365(8)
N1 C5 1.471(8)
N1 C4 1.373(8)
O5 C7 1.233(8)
N2 H2 0.8800
N2 C2 1.386(8)
N2 C1 1.376(8)
N4 H4 0.8800
N4 C7 1.383(8)
N4 C8 1.388(8)
N5 H5A 0.9100
N5 H5B 0.9100
N5 H5C 0.9100
N5 C13 1.492(8)
N3 C10 1.372(8)
N3 C7 1.364(8)
N3 C11 1.464(8)
N6 H6A 0.9100
N6 H6B 0.9100
N6 H6C 0.9100
N6 C27 1.498(8)
C10 H10 0.9500
C10 C9 1.329(9)
C6 C5 1.528(10)
C2 C3 1.436(9)
C9 C8 1.418(9)
C11 H11A 0.9900
C11 H11B 0.9900
C11 C12 1.536(10)
C5 H5D 0.9900
C5 H5E 0.9900
C3 C4 1.337(9)
C34 H34A 0.9900
C34 H34B 0.9900
C34 C33 1.530(8)
C34 C35 1.524(8)
C4 H4A 0.9500
C38 H38A 0.9900
C38 H38B 0.9900
C38 C39 1.519(8)
C38 C37 1.511(8)
C32 H32A 0.9900
C32 H32B 0.9900
C32 C33 1.524(8)
C32 C31 1.529(8)
C14 H14A 0.9900
C14 H14B 0.9900
C14 C13 1.521(8)
C14 C15 1.516(8)
C30 H30A 0.9900
C30 H30B 0.9900
C30 C29 1.531(8)
C30 C31 1.520(8)
C18 H18A 0.9900
C18 H18B 0.9900
C18 C19 1.523(8)
C18 C17 1.525(8)
C36 H36A 0.9900
C36 H36B 0.9900
C36 C35 1.512(8)
C36 C37 1.533(8)
C16 H16A 0.9900
C16 H16B 0.9900
C16 C17 1.534(8)
C16 C15 1.524(8)
C20 H20A 0.9900
C20 H20B 0.9900
C20 C19 1.510(8)
C20 C21 1.525(8)
C33 H33A 0.9900
C33 H33B 0.9900
C35 H35A 0.9900
C35 H35B 0.9900
C39 H39A 0.9900
C39 H39B 0.9900
C39 C40 1.525(9)
C28 H28A 0.9900
C28 H28B 0.9900
C28 C29 1.528(8)
C28 C27 1.526(9)
C13 H13A 0.9900
C13 H13B 0.9900
C19 H19A 0.9900
C19 H19B 0.9900
C37 H37A 0.9900
C37 H37B 0.9900
C29 H29A 0.9900
C29 H29B 0.9900
C40 H40A 0.9800
C40 H40B 0.9800
C40 H40C 0.9800
C17 H17A 0.9900
C17 H17B 0.9900
C31 H31A 0.9900
C31 H31B 0.9900
C21 H21A 0.9900
C21 H21B 0.9900
C21 C22 1.512(8)
C15 H15A 0.9900
C15 H15B 0.9900
C22 H22A 0.9900
C22 H22B 0.9900
C22 C23 1.521(8)
C24 H24A 0.9900
C24 H24B 0.9900
C24 C23 1.505(8)
C24 C25 1.518(8)
C27 H27A 0.9900
C27 H27B 0.9900
C23 H23A 0.9900
C23 H23B 0.9900
C25 H25A 0.9900
C25 H25B 0.9900
C25 C26 1.522(9)
C26 H26A 0.9800
C26 H26B 0.9800
C26 H26C 0.9800
